data_7012995
loop_
_publ_author_name
'Henderson, William'
'Evans, Cameron'
'Nicholson, Brian K.'
'Fawcett, John'

_publ_section_title
;
 Coordination isomerism in salicylhydroxamate complexes of platinum(ii)
 and palladium(ii)
;
_journal_issue 13
_journal_name_full 'Dalton Transactions'
_journal_page_first 2691
_journal_paper_doi 10.1039/b303367h
_journal_year 2003
_chemical_formula_moiety 'C44 H36 Cl3 N O3 P2 Pt'
_chemical_formula_sum 'C44 H36 Cl3 N O3 P2 Pt'
_chemical_formula_weight 990.12
_chemical_name_systematic
;
?
;
_space_group_IT_number 2
_symmetry_cell_setting triclinic
_symmetry_space_group_name_Hall '-P 1'
_symmetry_space_group_name_H-M 'P -1'
_atom_sites_solution_hydrogens geom
_atom_sites_solution_primary direct
_atom_sites_solution_secondary difmap
_audit_creation_method SHELXL-97
_cell_angle_alpha 91.25
_cell_angle_beta 100.1250(10)
_cell_angle_gamma 116.02
_cell_formula_units_Z 2
_cell_length_a 10.569
_cell_length_b 11.98970(10)
_cell_length_c 17.6626(2)
_cell_measurement_reflns_used 17595
_cell_measurement_temperature 150(2)
_cell_measurement_theta_max 25.71
_cell_measurement_theta_min 1.18
_cell_volume 1967.58(3)
_computing_cell_refinement 'Siemens SAINT (Siemens 1994)'
_computing_data_collection 'Siemens SMART (Siemens 1994)'
_computing_data_reduction 'Siemens SAINT (Siemens 1994)'
_computing_molecular_graphics ORTEP
_computing_publication_material 'SHELXL-97 (Sheldrick, 1997)'
_computing_structure_refinement 'SHELXL-97 (Sheldrick, 1997)'
_computing_structure_solution 'SHELXS-97 (Sheldrick, 1997)'
_diffrn_ambient_temperature 150
_diffrn_measured_fraction_theta_full 0.994
_diffrn_measured_fraction_theta_max 0.994
_diffrn_measurement_device_type 'Siemens SMART CCD'
_diffrn_measurement_method multiscan
_diffrn_radiation_monochromator graphite
_diffrn_radiation_source 'fine-focus sealed tube'
_diffrn_radiation_type MoK\a
_diffrn_radiation_wavelength 0.71073
_diffrn_reflns_av_R_equivalents 0.0161
_diffrn_reflns_av_sigmaI/netI 0.0207
_diffrn_reflns_limit_h_max 12
_diffrn_reflns_limit_h_min -12
_diffrn_reflns_limit_k_max 14
_diffrn_reflns_limit_k_min -14
_diffrn_reflns_limit_l_max 21
_diffrn_reflns_limit_l_min 0
_diffrn_reflns_number 7447
_diffrn_reflns_theta_full 25.71
_diffrn_reflns_theta_max 25.71
_diffrn_reflns_theta_min 1.18
_diffrn_standards_decay_% 'not measured'
_diffrn_standards_interval_count 'not measured'
_diffrn_standards_interval_time 'not measured'
_diffrn_standards_number 'not measured'
_exptl_absorpt_coefficient_mu 3.893
_exptl_absorpt_correction_T_max 0.530218
_exptl_absorpt_correction_T_min 0.376422
_exptl_absorpt_correction_type empirical
_exptl_absorpt_process_details 'Blessing, 1995'
_exptl_crystal_colour Yellow
_exptl_crystal_density_diffrn 1.671
_exptl_crystal_density_method 'not measured'
_exptl_crystal_description Prism
_exptl_crystal_F_000 980
_exptl_crystal_size_max 0.36
_exptl_crystal_size_mid 0.32
_exptl_crystal_size_min 0.24
_refine_diff_density_max 0.563
_refine_diff_density_min -0.494
_refine_diff_density_rms 0.059
_refine_ls_extinction_method none
_refine_ls_goodness_of_fit_ref 1.081
_refine_ls_hydrogen_treatment mixed
_refine_ls_matrix_type full
_refine_ls_number_parameters 488
_refine_ls_number_reflns 7447
_refine_ls_number_restraints 0
_refine_ls_restrained_S_all 1.081
_refine_ls_R_factor_all 0.0156
_refine_ls_R_factor_gt 0.0148
_refine_ls_shift/su_max 0.007
_refine_ls_shift/su_mean 0.000
_refine_ls_structure_factor_coef Fsqd
_refine_ls_weighting_details 'calc w=1/[\s^2^(Fo^2^)+(0.0134P)^2^+1.2797P] where P=(Fo^2^+2Fc^2^)/3'
_refine_ls_weighting_scheme calc
_refine_ls_wR_factor_gt 0.0372
_refine_ls_wR_factor_ref 0.0375
_reflns_number_gt 7214
_reflns_number_total 7447
_reflns_threshold_expression >2sigma(I)
_cod_data_source_file b303367h.txt
_cod_data_source_block whsa
_cod_depositor_comments
;
The following automatic conversions were performed:
'_symmetry_cell_setting' value 'Triclinic' changed to 'triclinic'
according to '/home/saulius/struct/CIF-dictionaries/cif_core.dic'
dictionary named 'cif_core.dic' version 2.4.1 from 2010-06-29.

Automatic conversion script
Id: cif_fix_enum 1527 2010-12-29 10:47:43Z saulius 
;
_cod_original_cell_volume 1967.42(3)
_cod_original_sg_symbol_H-M P-1
_cod_database_code 7012995

loop_
_symmetry_equiv_pos_as_xyz
'x, y, z'
'-x, -y, -z'

loop_
_atom_site_label
_atom_site_type_symbol
_atom_site_fract_x
_atom_site_fract_y
_atom_site_fract_z
_atom_site_U_iso_or_equiv
_atom_site_adp_type
_atom_site_occupancy
_atom_site_symmetry_multiplicity
_atom_site_calc_flag
_atom_site_refinement_flags
_atom_site_disorder_assembly
_atom_site_disorder_group
P1 P 0.59204(5) 0.66643(5) 0.78332(3) 0.01647(10) Uani 1 1 d . . .
P2 P 0.87527(5) 0.72570(5) 0.69824(3) 0.01635(10) Uani 1 1 d . . .
Pt1 Pt 0.691612(7) 0.559108(6) 0.730135(4) 0.01490(3) Uani 1 1 d . . .
N1 N 0.75135(17) 0.43790(16) 0.68328(10) 0.0200(4) Uani 1 1 d . . .
O1 O 0.52984(15) 0.40164(13) 0.75420(8) 0.0219(3) Uani 1 1 d . . .
O2 O 0.71902(16) 0.27615(14) 0.60228(9) 0.0258(3) Uani 1 1 d . . .
O3 O 0.89715(15) 0.48078(14) 0.67697(9) 0.0251(3) Uani 1 1 d . . .
H3A H 0.9020 0.4352 0.6435 0.038 Uiso 1 1 calc R . .
C1 C 0.4531(2) 0.30473(18) 0.69931(11) 0.0185(4) Uani 1 1 d . . .
C2 C 0.3062(2) 0.2351(2) 0.69996(12) 0.0231(4) Uani 1 1 d . . .
H2 H 0.2679 0.2563 0.7382 0.028 Uiso 1 1 calc R . .
C3 C 0.2180(2) 0.1354(2) 0.64424(13) 0.0259(5) Uani 1 1 d . . .
H3 H 0.1206 0.0915 0.6447 0.031 Uiso 1 1 calc R . .
C4 C 0.2734(2) 0.1004(2) 0.58797(13) 0.0271(5) Uani 1 1 d . . .
H4 H 0.2136 0.0335 0.5505 0.032 Uiso 1 1 calc R . .
C5 C 0.4186(2) 0.16574(19) 0.58777(12) 0.0228(4) Uani 1 1 d . . .
H5 H 0.4560 0.1414 0.5503 0.027 Uiso 1 1 calc R . .
C6 C 0.5103(2) 0.26784(18) 0.64299(12) 0.0187(4) Uani 1 1 d . . .
C7 C 0.6667(2) 0.32781(19) 0.64130(11) 0.0187(4) Uani 1 1 d . . .
C11 C 0.4272(2) 0.56214(18) 0.81456(12) 0.0187(4) Uani 1 1 d . . .
C12 C 0.4413(2) 0.5027(2) 0.88001(12) 0.0246(4) Uani 1 1 d . . .
H12 H 0.5324 0.5164 0.9059 0.030 Uiso 1 1 calc R . .
C13 C 0.3211(2) 0.4233(2) 0.90701(13) 0.0288(5) Uani 1 1 d . . .
H13 H 0.3315 0.3844 0.9510 0.035 Uiso 1 1 calc R . .
C14 C 0.1850(2) 0.4019(2) 0.86810(14) 0.0281(5) Uani 1 1 d . . .
H14 H 0.1041 0.3493 0.8863 0.034 Uiso 1 1 calc R . .
C15 C 0.1698(2) 0.4589(2) 0.80235(14) 0.0296(5) Uani 1 1 d . . .
H15 H 0.0785 0.4436 0.7760 0.036 Uiso 1 1 calc R . .
C16 C 0.2903(2) 0.5390(2) 0.77518(13) 0.0249(4) Uani 1 1 d . . .
H16 H 0.2795 0.5770 0.7308 0.030 Uiso 1 1 calc R . .
C21 C 0.5338(2) 0.75385(19) 0.71485(12) 0.0195(4) Uani 1 1 d . . .
C22 C 0.4678(2) 0.6905(2) 0.64076(12) 0.0245(4) Uani 1 1 d . . .
H22 H 0.4621 0.6121 0.6294 0.029 Uiso 1 1 calc R . .
C23 C 0.4105(2) 0.7430(2) 0.58384(13) 0.0301(5) Uani 1 1 d . . .
H23 H 0.3654 0.6996 0.5349 0.036 Uiso 1 1 calc R . .
C24 C 0.4210(2) 0.8607(2) 0.60034(14) 0.0311(5) Uani 1 1 d . . .
H24 H 0.3831 0.8965 0.5623 0.037 Uiso 1 1 calc R . .
C25 C 0.4879(2) 0.9249(2) 0.67328(14) 0.0303(5) Uani 1 1 d . . .
H25 H 0.4956 1.0042 0.6840 0.036 Uiso 1 1 calc R . .
C26 C 0.5438(2) 0.8717(2) 0.73069(13) 0.0238(4) Uani 1 1 d . . .
H26 H 0.5880 0.9151 0.7798 0.029 Uiso 1 1 calc R . .
C31 C 0.6975(2) 0.76314(19) 0.87427(12) 0.0203(4) Uani 1 1 d . . .
C32 C 0.8214(2) 0.7549(2) 0.90903(12) 0.0238(4) Uani 1 1 d . . .
H32 H 0.8540 0.7074 0.8833 0.029 Uiso 1 1 calc R . .
C33 C 0.8968(2) 0.8172(2) 0.98213(13) 0.0334(6) Uani 1 1 d . . .
H33 H 0.9790 0.8106 1.0055 0.040 Uiso 1 1 calc R . .
C34 C 0.8493(3) 0.8887(2) 1.01991(14) 0.0388(6) Uani 1 1 d . . .
H34 H 0.9002 0.9311 1.0686 0.047 Uiso 1 1 calc R . .
C35 C 0.7267(3) 0.8977(2) 0.98583(14) 0.0367(6) Uani 1 1 d . . .
H35 H 0.6957 0.9468 1.0113 0.044 Uiso 1 1 calc R . .
C36 C 0.6494(3) 0.8334(2) 0.91357(13) 0.0284(5) Uani 1 1 d . . .
H36 H 0.5651 0.8375 0.8914 0.034 Uiso 1 1 calc R . .
C41 C 0.8908(2) 0.69401(19) 0.60007(12) 0.0197(4) Uani 1 1 d . . .
C42 C 1.0227(2) 0.7240(2) 0.57989(13) 0.0272(5) Uani 1 1 d . . .
H42 H 1.1070 0.7587 0.6176 0.033 Uiso 1 1 calc R . .
C43 C 1.0280(3) 0.7020(2) 0.50322(14) 0.0342(5) Uani 1 1 d . . .
H43 H 1.1158 0.7200 0.4900 0.041 Uiso 1 1 calc R . .
C44 C 0.9038(3) 0.6534(2) 0.44669(14) 0.0352(5) Uani 1 1 d . . .
H44 H 0.9083 0.6402 0.3954 0.042 Uiso 1 1 calc R . .
C45 C 0.7726(3) 0.6242(2) 0.46617(13) 0.0308(5) Uani 1 1 d . . .
H45 H 0.6892 0.5925 0.4279 0.037 Uiso 1 1 calc R . .
C46 C 0.7654(2) 0.6423(2) 0.54275(13) 0.0253(5) Uani 1 1 d . . .
H46 H 0.6767 0.6200 0.5560 0.030 Uiso 1 1 calc R . .
C51 C 0.8684(2) 0.87615(18) 0.69692(12) 0.0179(4) Uani 1 1 d . . .
C52 C 0.8140(2) 0.9122(2) 0.62908(12) 0.0219(4) Uani 1 1 d . . .
H52 H 0.7788 0.8589 0.5832 0.026 Uiso 1 1 calc R . .
C53 C 0.8122(2) 1.0275(2) 0.62994(13) 0.0257(5) Uani 1 1 d . . .
H53 H 0.7747 1.0503 0.5847 0.031 Uiso 1 1 calc R . .
C54 C 0.8658(2) 1.1087(2) 0.69736(14) 0.0284(5) Uani 1 1 d . . .
H54 H 0.8661 1.1863 0.6974 0.034 Uiso 1 1 calc R . .
C55 C 0.9190(2) 1.0729(2) 0.76493(13) 0.0267(5) Uani 1 1 d . . .
H55 H 0.9549 1.1268 0.8105 0.032 Uiso 1 1 calc R . .
C56 C 0.9193(2) 0.95718(19) 0.76504(12) 0.0220(4) Uani 1 1 d . . .
H56 H 0.9536 0.9335 0.8109 0.026 Uiso 1 1 calc R . .
C61 C 1.0481(2) 0.76980(19) 0.76341(12) 0.0191(4) Uani 1 1 d . . .
C62 C 1.1654(2) 0.8855(2) 0.76334(13) 0.0247(4) Uani 1 1 d . . .
H62 H 1.1607 0.9356 0.7246 0.030 Uiso 1 1 calc R . .
C63 C 1.2886(2) 0.9258(2) 0.82063(14) 0.0310(5) Uani 1 1 d . . .
H63 H 1.3663 1.0030 0.8204 0.037 Uiso 1 1 calc R . .
C64 C 1.2961(2) 0.8512(2) 0.87823(13) 0.0310(5) Uani 1 1 d . . .
H64 H 1.3773 0.8798 0.9179 0.037 Uiso 1 1 calc R . .
C65 C 1.1834(2) 0.7344(2) 0.87700(13) 0.0296(5) Uani 1 1 d . . .
H65 H 1.1905 0.6833 0.9147 0.036 Uiso 1 1 calc R . .
C66 C 1.0594(2) 0.6929(2) 0.81970(12) 0.0234(4) Uani 1 1 d . . .
H66 H 0.9841 0.6139 0.8188 0.028 Uiso 1 1 calc R . .
Cl1 Cl 0.55924(7) 0.25782(7) 0.93919(4) 0.04960(17) Uani 1 1 d . . .
Cl2 Cl 0.84527(8) 0.43984(7) 0.93142(4) 0.05253(19) Uani 1 1 d . . .
Cl3 Cl 0.72661(11) 0.19369(9) 0.85095(7) 0.0818(3) Uani 1 1 d . . .
C91 C 0.6879(3) 0.3127(2) 0.88109(14) 0.0320(5) Uani 1 1 d . . .
H91 H 0.6484 0.3407 0.8352 0.038 Uiso 1 1 calc R . .

loop_
_atom_site_aniso_label
_atom_site_aniso_U_11
_atom_site_aniso_U_22
_atom_site_aniso_U_33
_atom_site_aniso_U_23
_atom_site_aniso_U_13
_atom_site_aniso_U_12
P1 0.0160(2) 0.0174(2) 0.0155(2) 0.00077(19) 0.00329(18) 0.00711(19)
P2 0.0155(2) 0.0169(2) 0.0156(2) 0.00204(19) 0.00305(18) 0.00639(19)
Pt1 0.01446(4) 0.01494(4) 0.01478(4) 0.00144(3) 0.00348(3) 0.00598(3)
N1 0.0150(8) 0.0198(9) 0.0257(9) 0.0017(7) 0.0069(7) 0.0074(7)
O1 0.0232(7) 0.0170(7) 0.0218(7) 0.0007(6) 0.0092(6) 0.0042(6)
O2 0.0274(8) 0.0280(8) 0.0259(8) -0.0012(6) 0.0076(6) 0.0155(7)
O3 0.0170(7) 0.0275(8) 0.0333(9) 0.0013(7) 0.0090(6) 0.0109(6)
C1 0.0223(10) 0.0157(9) 0.0173(10) 0.0045(8) 0.0035(8) 0.0084(8)
C2 0.0242(10) 0.0241(11) 0.0235(11) 0.0065(9) 0.0092(8) 0.0113(9)
C3 0.0193(10) 0.0231(11) 0.0297(12) 0.0076(9) 0.0041(8) 0.0047(8)
C4 0.0286(11) 0.0214(11) 0.0221(11) 0.0015(9) -0.0003(9) 0.0053(9)
C5 0.0282(11) 0.0202(10) 0.0190(10) 0.0020(8) 0.0049(8) 0.0099(9)
C6 0.0199(10) 0.0173(10) 0.0183(10) 0.0050(8) 0.0030(8) 0.0081(8)
C7 0.0237(10) 0.0207(10) 0.0155(10) 0.0059(8) 0.0049(8) 0.0129(8)
C11 0.0190(9) 0.0187(10) 0.0186(10) -0.0007(8) 0.0063(8) 0.0078(8)
C12 0.0224(10) 0.0268(11) 0.0221(11) 0.0013(9) 0.0039(8) 0.0092(9)
C13 0.0312(12) 0.0297(12) 0.0217(11) 0.0052(9) 0.0092(9) 0.0089(10)
C14 0.0245(11) 0.0218(11) 0.0344(13) 0.0013(9) 0.0140(9) 0.0044(9)
C15 0.0181(10) 0.0263(11) 0.0426(14) 0.0006(10) 0.0056(9) 0.0086(9)
C16 0.0213(10) 0.0239(11) 0.0295(12) 0.0037(9) 0.0044(9) 0.0103(9)
C21 0.0169(9) 0.0233(10) 0.0192(10) 0.0049(8) 0.0057(8) 0.0090(8)
C22 0.0261(11) 0.0252(11) 0.0214(11) 0.0024(9) 0.0035(8) 0.0116(9)
C23 0.0250(11) 0.0384(13) 0.0231(11) 0.0045(10) 0.0015(9) 0.0123(10)
C24 0.0256(11) 0.0379(13) 0.0338(13) 0.0156(11) 0.0072(9) 0.0170(10)
C25 0.0315(12) 0.0285(12) 0.0374(13) 0.0096(10) 0.0100(10) 0.0179(10)
C26 0.0242(10) 0.0230(11) 0.0257(11) 0.0019(9) 0.0063(8) 0.0117(9)
C31 0.0214(10) 0.0194(10) 0.0159(10) 0.0020(8) 0.0053(8) 0.0048(8)
C32 0.0215(10) 0.0261(11) 0.0193(11) 0.0049(9) 0.0052(8) 0.0063(9)
C33 0.0259(11) 0.0345(13) 0.0230(12) 0.0064(10) -0.0014(9) 0.0009(10)
C34 0.0435(14) 0.0300(13) 0.0172(11) -0.0021(10) 0.0010(10) -0.0043(11)
C35 0.0495(15) 0.0275(12) 0.0277(13) -0.0030(10) 0.0168(11) 0.0095(11)
C36 0.0324(12) 0.0295(12) 0.0248(12) -0.0002(9) 0.0098(9) 0.0138(10)
C41 0.0239(10) 0.0188(10) 0.0169(10) 0.0029(8) 0.0054(8) 0.0096(8)
C42 0.0242(11) 0.0335(12) 0.0238(11) 0.0018(9) 0.0063(9) 0.0125(9)
C43 0.0359(13) 0.0441(14) 0.0285(13) 0.0059(11) 0.0162(10) 0.0198(11)
C44 0.0483(15) 0.0382(14) 0.0208(12) 0.0018(10) 0.0112(10) 0.0196(12)
C45 0.0382(13) 0.0267(12) 0.0200(11) -0.0014(9) -0.0005(9) 0.0104(10)
C46 0.0243(11) 0.0235(11) 0.0243(11) 0.0014(9) 0.0050(9) 0.0073(9)
C51 0.0144(9) 0.0160(9) 0.0216(10) 0.0045(8) 0.0061(7) 0.0045(7)
C52 0.0193(10) 0.0237(11) 0.0200(10) 0.0040(8) 0.0049(8) 0.0068(8)
C53 0.0234(10) 0.0295(12) 0.0269(12) 0.0118(9) 0.0074(9) 0.0132(9)
C54 0.0289(11) 0.0204(11) 0.0388(13) 0.0074(10) 0.0109(10) 0.0121(9)
C55 0.0267(11) 0.0222(11) 0.0286(12) -0.0030(9) 0.0043(9) 0.0095(9)
C56 0.0214(10) 0.0233(10) 0.0203(10) 0.0037(8) 0.0045(8) 0.0090(8)
C61 0.0165(9) 0.0223(10) 0.0186(10) 0.0009(8) 0.0036(8) 0.0089(8)
C62 0.0210(10) 0.0255(11) 0.0261(11) 0.0039(9) 0.0053(8) 0.0091(9)
C63 0.0185(10) 0.0314(12) 0.0374(13) -0.0058(10) 0.0041(9) 0.0072(9)
C64 0.0226(11) 0.0465(14) 0.0253(12) -0.0094(10) -0.0032(9) 0.0204(10)
C65 0.0326(12) 0.0413(14) 0.0217(11) 0.0050(10) 0.0028(9) 0.0236(11)
C66 0.0242(10) 0.0258(11) 0.0216(11) 0.0034(9) 0.0046(8) 0.0125(9)
Cl1 0.0385(3) 0.0632(5) 0.0502(4) 0.0187(3) 0.0168(3) 0.0222(3)
Cl2 0.0476(4) 0.0389(4) 0.0432(4) 0.0092(3) -0.0015(3) -0.0017(3)
Cl3 0.0741(6) 0.0635(6) 0.1149(9) -0.0253(5) 0.0220(6) 0.0379(5)
C91 0.0329(12) 0.0329(13) 0.0283(12) 0.0058(10) 0.0045(10) 0.0136(10)

loop_
_atom_type_symbol
_atom_type_description
_atom_type_scat_dispersion_real
_atom_type_scat_dispersion_imag
_atom_type_scat_source
C C 0.0033 0.0016 'International Tables Vol C Tables 4.2.6.8 and 6.1.1.4'
H H 0.0000 0.0000 'International Tables Vol C Tables 4.2.6.8 and 6.1.1.4'
N N 0.0061 0.0033 'International Tables Vol C Tables 4.2.6.8 and 6.1.1.4'
O O 0.0106 0.0060 'International Tables Vol C Tables 4.2.6.8 and 6.1.1.4'
P P 0.1023 0.0942 'International Tables Vol C Tables 4.2.6.8 and 6.1.1.4'
Pt Pt -1.7033 8.3905 'International Tables Vol C Tables 4.2.6.8 and 6.1.1.4'
Cl Cl 0.1484 0.1585 'International Tables Vol C Tables 4.2.6.8 and 6.1.1.4'

loop_
_geom_angle_atom_site_label_1
_geom_angle_atom_site_label_2
_geom_angle_atom_site_label_3
_geom_angle
_geom_angle_site_symmetry_1
_geom_angle_site_symmetry_3
_geom_angle_publ_flag
C21 P1 C31 111.40(10) . . ?
C21 P1 C11 103.88(9) . . ?
C31 P1 C11 100.24(9) . . ?
C21 P1 Pt1 112.62(7) . . ?
C31 P1 Pt1 115.52(7) . . ?
C11 P1 Pt1 111.90(7) . . ?
C41 P2 C61 108.97(9) . . ?
C41 P2 C51 103.02(9) . . ?
C61 P2 C51 101.29(9) . . ?
C41 P2 Pt1 109.86(7) . . ?
C61 P2 Pt1 113.54(7) . . ?
C51 P2 Pt1 119.23(6) . . ?
O1 Pt1 N1 84.04(6) . . ?
O1 Pt1 P2 176.02(4) . . ?
N1 Pt1 P2 92.04(5) . . ?
O1 Pt1 P1 86.88(4) . . ?
N1 Pt1 P1 170.76(5) . . ?
P2 Pt1 P1 97.017(18) . . ?
C7 N1 O3 111.42(15) . . ?
C7 N1 Pt1 127.91(13) . . ?
O3 N1 Pt1 119.01(12) . . ?
C1 O1 Pt1 120.11(12) . . ?
O1 C1 C2 116.81(18) . . ?
O1 C1 C6 124.42(18) . . ?
C2 C1 C6 118.77(18) . . ?
C3 C2 C1 120.7(2) . . ?
C4 C3 C2 120.6(2) . . ?
C3 C4 C5 119.4(2) . . ?
C4 C5 C6 121.3(2) . . ?
C5 C6 C1 119.16(18) . . ?
C5 C6 C7 117.56(18) . . ?
C1 C6 C7 123.19(18) . . ?
O2 C7 N1 120.22(18) . . ?
O2 C7 C6 121.42(18) . . ?
N1 C7 C6 118.35(17) . . ?
C12 C11 C16 119.29(19) . . ?
C12 C11 P1 117.72(15) . . ?
C16 C11 P1 122.98(16) . . ?
C13 C12 C11 120.6(2) . . ?
C12 C13 C14 119.8(2) . . ?
C15 C14 C13 119.9(2) . . ?
C14 C15 C16 120.4(2) . . ?
C15 C16 C11 119.9(2) . . ?
C26 C21 C22 119.10(19) . . ?
C26 C21 P1 126.32(16) . . ?
C22 C21 P1 114.53(16) . . ?
C23 C22 C21 120.8(2) . . ?
C22 C23 C24 119.6(2) . . ?
C25 C24 C23 120.0(2) . . ?
C24 C25 C26 120.4(2) . . ?
C21 C26 C25 120.1(2) . . ?
C36 C31 C32 119.3(2) . . ?
C36 C31 P1 121.80(17) . . ?
C32 C31 P1 118.52(16) . . ?
C33 C32 C31 120.3(2) . . ?
C34 C33 C32 119.7(2) . . ?
C33 C34 C35 120.3(2) . . ?
C34 C35 C36 120.1(2) . . ?
C31 C36 C35 120.2(2) . . ?
C42 C41 C46 119.38(19) . . ?
C42 C41 P2 122.57(16) . . ?
C46 C41 P2 118.00(16) . . ?
C43 C42 C41 119.8(2) . . ?
C44 C43 C42 120.3(2) . . ?
C43 C44 C45 120.1(2) . . ?
C44 C45 C46 120.0(2) . . ?
C45 C46 C41 120.2(2) . . ?
C56 C51 C52 118.82(19) . . ?
C56 C51 P2 119.51(15) . . ?
C52 C51 P2 121.67(16) . . ?
C53 C52 C51 120.2(2) . . ?
C54 C53 C52 120.7(2) . . ?
C53 C54 C55 119.3(2) . . ?
C54 C55 C56 120.5(2) . . ?
C55 C56 C51 120.5(2) . . ?
C66 C61 C62 119.12(19) . . ?
C66 C61 P2 119.55(15) . . ?
C62 C61 P2 120.99(16) . . ?
C63 C62 C61 120.4(2) . . ?
C64 C63 C62 119.9(2) . . ?
C65 C64 C63 120.2(2) . . ?
C64 C65 C66 120.3(2) . . ?
C65 C66 C61 120.0(2) . . ?
Cl3 C91 Cl1 110.59(14) . . ?
Cl3 C91 Cl2 110.32(14) . . ?
Cl1 C91 Cl2 110.40(14) . . ?

loop_
_geom_bond_atom_site_label_1
_geom_bond_atom_site_label_2
_geom_bond_distance
_geom_bond_site_symmetry_2
_geom_bond_publ_flag
P1 C21 1.817(2) . ?
P1 C31 1.823(2) . ?
P1 C11 1.833(2) . ?
P1 Pt1 2.2648(5) . ?
P2 C41 1.818(2) . ?
P2 C61 1.824(2) . ?
P2 C51 1.837(2) . ?
P2 Pt1 2.2596(5) . ?
Pt1 O1 2.0313(14) . ?
Pt1 N1 2.0327(17) . ?
N1 C7 1.334(3) . ?
N1 O3 1.421(2) . ?
O1 C1 1.340(2) . ?
O2 C7 1.257(2) . ?
C1 C2 1.406(3) . ?
C1 C6 1.406(3) . ?
C2 C3 1.384(3) . ?
C3 C4 1.381(3) . ?
C4 C5 1.384(3) . ?
C5 C6 1.401(3) . ?
C6 C7 1.492(3) . ?
C11 C12 1.391(3) . ?
C11 C16 1.393(3) . ?
C12 C13 1.386(3) . ?
C13 C14 1.389(3) . ?
C14 C15 1.380(3) . ?
C15 C16 1.392(3) . ?
C21 C26 1.388(3) . ?
C21 C22 1.395(3) . ?
C22 C23 1.386(3) . ?
C23 C24 1.386(3) . ?
C24 C25 1.382(3) . ?
C25 C26 1.390(3) . ?
C31 C36 1.388(3) . ?
C31 C32 1.391(3) . ?
C32 C33 1.391(3) . ?
C33 C34 1.380(4) . ?
C34 C35 1.380(4) . ?
C35 C36 1.388(3) . ?
C41 C42 1.392(3) . ?
C41 C46 1.395(3) . ?
C42 C43 1.390(3) . ?
C43 C44 1.380(4) . ?
C44 C45 1.382(4) . ?
C45 C46 1.386(3) . ?
C51 C56 1.394(3) . ?
C51 C52 1.397(3) . ?
C52 C53 1.390(3) . ?
C53 C54 1.384(3) . ?
C54 C55 1.387(3) . ?
C55 C56 1.388(3) . ?
C61 C66 1.396(3) . ?
C61 C62 1.397(3) . ?
C62 C63 1.385(3) . ?
C63 C64 1.384(4) . ?
C64 C65 1.381(4) . ?
C65 C66 1.388(3) . ?
Cl1 C91 1.752(2) . ?
Cl2 C91 1.754(2) . ?
Cl3 C91 1.744(3) . ?
